data_7232350
loop_
_publ_author_name
'Ishikawa, Ryuta'
'Ueno, Shunya'
'Hamatake, Yumi'
'Horii, Yoji'
'Miyazaki, Yuji'
'Nakano, Motohiro'
'Noda, Takeshi'
'Uematsu, Mikoto'
'Kawata, Satoshi'

_publ_section_title
;
 Versatile coordination architectures of products generated by the in situ
 reaction of a doubly bis(2-pyridyl)pyrazolate bridged dinuclear
 copper(ii) complex with tetracyanoethylene
;
_journal_issue 12
_journal_name_full CrystEngComm
_journal_page_first 1886
_journal_paper_doi 10.1039/C9CE00036D
_journal_volume 21
_journal_year 2019
_chemical_formula_moiety 'C62 H36 Cu4 N22 O2, 2(C5 N3 O)'
_chemical_formula_sum 'C72 H36 Cu4 N28 O4'
_chemical_formula_weight 1611.45
_space_group_crystal_system monoclinic
_space_group_IT_number 14
_space_group_name_Hall '-P 2yn'
_space_group_name_H-M_alt 'P 1 21/n 1'
_symmetry_space_group_name_Hall '-P 2yn'
_symmetry_space_group_name_H-M 'P 1 21/n 1'
_atom_sites_solution_hydrogens geom
_atom_sites_solution_primary direct
_atom_sites_solution_secondary difmap
_audit_update_record
;
2018-12-22 deposited with the CCDC.    2019-02-13 downloaded from the CCDC.
;
_cell_angle_alpha 90.0000
_cell_angle_beta 109.434(2)
_cell_angle_gamma 90.0000
_cell_formula_units_Z 2
_cell_length_a 10.989(3)
_cell_length_b 28.100(6)
_cell_length_c 11.059(3)
_cell_measurement_reflns_used 8851
_cell_measurement_temperature 200
_cell_measurement_theta_max 27.65
_cell_measurement_theta_min 3.14
_cell_volume 3220.4(14)
_computing_cell_refinement CrystalClear
_computing_data_collection 'CrystalClear (Rigaku Inc., 2008)'
_computing_data_reduction CrystalClear
_computing_molecular_graphics 'CrystalStructure 4.2.2'
_computing_publication_material 'CrystalStructure 4.2.2 (Rigaku, 2016)'
_computing_structure_refinement 'SHELXL Version 2014/7 (Sheldrick, 2008)'
_computing_structure_solution 'SIR2011 (Burla, et al., 2012)'
_diffrn_ambient_temperature 200
_diffrn_detector_area_resol_mean 7.111
_diffrn_measured_fraction_theta_full 0.997
_diffrn_measured_fraction_theta_max 0.989
_diffrn_measurement_device_type 'Rigaku Saturn724'
_diffrn_measurement_method \w
_diffrn_radiation_type 'Mo K\a'
_diffrn_radiation_wavelength 0.71075
_diffrn_reflns_av_R_equivalents 0.0353
_diffrn_reflns_Laue_measured_fraction_full 0.997
_diffrn_reflns_Laue_measured_fraction_max 0.989
_diffrn_reflns_limit_h_max 14
_diffrn_reflns_limit_h_min -14
_diffrn_reflns_limit_k_max 36
_diffrn_reflns_limit_k_min -36
_diffrn_reflns_limit_l_max 14
_diffrn_reflns_limit_l_min -14
_diffrn_reflns_number 35330
_diffrn_reflns_point_group_measured_fraction_full 0.997
_diffrn_reflns_point_group_measured_fraction_max 0.989
_diffrn_reflns_theta_full 25.242
_diffrn_reflns_theta_max 27.557
_diffrn_reflns_theta_min 3.139
_diffrn_standards_number 0
_exptl_absorpt_coefficient_mu 1.382
_exptl_absorpt_correction_T_max 0.759
_exptl_absorpt_correction_T_min 0.590
_exptl_absorpt_correction_type multi-scan
_exptl_absorpt_process_details 'REQAB (Rigaku, 1998)'
_exptl_crystal_colour green
_exptl_crystal_density_diffrn 1.662
_exptl_crystal_density_method 'not measured'
_exptl_crystal_description prism
_exptl_crystal_F_000 1624.00
_exptl_crystal_preparation 'Magnetic properties'
_exptl_crystal_recrystallization_method 'Liquid-liquid slow diffusion technique'
_exptl_crystal_size_max 0.600
_exptl_crystal_size_mid 0.300
_exptl_crystal_size_min 0.200
_refine_diff_density_max 0.52
_refine_diff_density_min -0.45
_refine_ls_extinction_method none
_refine_ls_goodness_of_fit_ref 1.072
_refine_ls_hydrogen_treatment constr
_refine_ls_number_parameters 530
_refine_ls_number_reflns 7380
_refine_ls_number_restraints 0
_refine_ls_R_factor_all 0.0429
_refine_ls_R_factor_gt 0.0367
_refine_ls_shift/su_max 0.001
_refine_ls_structure_factor_coef Fsqd
_refine_ls_weighting_details 'w = 1/[\s^2^(Fo^2^)+(0.0450P)^2^+1.5032P] where P=(Fo^2^+2Fc^2^)/3'
_refine_ls_weighting_scheme calc
_refine_ls_wR_factor_gt 0.0892
_refine_ls_wR_factor_ref 0.0930
_reflns_Friedel_coverage 0.000
_reflns_number_gt 6511
_reflns_number_total 7380
_reflns_threshold_expression F^2^>2.0\s(F^2^)
_cod_data_source_file c9ce00036d2.cif
_cod_data_source_block Cu4_bpypz4_TCVA4
_cod_depositor_comments 'Adding full bibliography for 7232348--7232350.cif.'
_cod_original_cell_volume 3220.3(12)
_cod_database_code 7232350

loop_
_space_group_symop_id
_space_group_symop_operation_xyz
1 +X,+Y,+Z
2 1/2-X,1/2+Y,1/2-Z
3 -X,-Y,-Z
4 -1/2+X,-1/2-Y,-1/2+Z

loop_
_atom_site_label
_atom_site_type_symbol
_atom_site_fract_x
_atom_site_fract_y
_atom_site_fract_z
_atom_site_U_iso_or_equiv
_atom_site_adp_type
_atom_site_occupancy
_atom_site_site_symmetry_order
_atom_site_calc_flag
_atom_site_refinement_flags_posn
_atom_site_refinement_flags_adp
_atom_site_refinement_flags_occupancy
Cu1 Cu 0.78837(2) 0.42319(2) 0.93193(2) 0.02800(8) Uani 1 1 d . . .
Cu2 Cu 0.82376(2) 0.56103(2) 0.85444(2) 0.02804(8) Uani 1 1 d . . .
O1 O 0.5949(3) 0.41386(11) 0.7641(3) 0.0314(9) Uiso 0.7 1 d . . P
O2 O 0.3606(7) 0.4493(3) 0.3291(7) 0.0244(19) Uiso 0.3 1 d . . P
O3 O 0.34552(19) 0.32522(7) 0.40495(17) 0.0506(5) Uani 1 1 d . . .
N1 N 0.86918(17) 0.36615(6) 0.86656(17) 0.0304(4) Uani 1 1 d . . .
N2 N 0.89344(16) 0.45700(6) 0.84946(17) 0.0282(4) Uani 1 1 d . . .
N3 N 0.90541(16) 0.50286(6) 0.82420(17) 0.0287(4) Uani 1 1 d . . .
N4 N 0.93373(17) 0.58816(7) 0.74890(18) 0.0310(4) Uani 1 1 d . . .
N5 N 0.75909(18) 0.61881(7) 0.93538(17) 0.0327(4) Uani 1 1 d . . .
N6 N 0.74922(17) 0.52805(6) 0.96785(17) 0.0289(4) Uani 1 1 d . . .
N7 N 0.73821(17) 0.48217(6) 0.99390(17) 0.0294(4) Uani 1 1 d . . .
N8 N 0.71063(17) 0.39645(7) 1.06564(16) 0.0294(4) Uani 1 1 d . . .
N9 N 0.7169(4) 0.45569(13) 0.5289(3) 0.0428(7) Uani 0.7 1 d . . P
N10 N 0.2416(3) 0.39978(12) 0.6375(3) 0.0395(7) Uani 0.7 1 d . . P
N11 N 0.3563(4) 0.43924(14) 0.3244(4) 0.0280(10) Uiso 0.7 1 d . . P
N12 N 0.2375(7) 0.4160(3) 0.5740(7) 0.0374(16) Uani 0.3 1 d . . P
N13 N 0.7139(7) 0.4712(3) 0.4648(8) 0.0398(16) Uani 0.3 1 d . . P
N14 N 0.5921(8) 0.4246(3) 0.7639(7) 0.0218(19) Uiso 0.3 1 d . . P
N15 N 0.2097(3) 0.27551(11) 0.6122(3) 0.0671(7) Uani 1 1 d . . .
N16 N 0.6965(2) 0.32517(10) 0.5171(3) 0.0642(7) Uani 1 1 d . . .
N17 N 0.5661(3) 0.25703(13) 0.8060(3) 0.0856(10) Uani 1 1 d . . .
C1 C 0.8455(3) 0.31943(8) 0.8696(2) 0.0386(5) Uani 1 1 d . . .
H1 H 0.7861 0.3093 0.9101 0.046 Uiso 1 1 calc R U .
C2 C 0.9029(3) 0.28533(9) 0.8170(2) 0.0435(6) Uani 1 1 d . . .
H2 H 0.8830 0.2526 0.8210 0.052 Uiso 1 1 calc R U .
C3 C 0.9896(3) 0.29956(9) 0.7586(2) 0.0411(5) Uani 1 1 d . . .
H3 H 1.0322 0.2767 0.7236 0.049 Uiso 1 1 calc R U .
C4 C 1.0140(2) 0.34752(8) 0.7514(2) 0.0337(5) Uani 1 1 d . . .
H4 H 1.0726 0.3581 0.7104 0.040 Uiso 1 1 calc R U .
C5 C 0.95177(19) 0.37977(8) 0.80472(19) 0.0281(4) Uani 1 1 d . . .
C6 C 0.96320(19) 0.43108(8) 0.7944(2) 0.0277(4) Uani 1 1 d . . .
C7 C 1.02314(19) 0.46094(8) 0.7310(2) 0.0293(4) Uani 1 1 d . . .
H7 H 1.0785 0.4525 0.6842 0.035 Uiso 1 1 calc R U .
C8 C 0.98271(19) 0.50596(8) 0.75253(19) 0.0281(4) Uani 1 1 d . . .
C9 C 0.99965(19) 0.55377(8) 0.7100(2) 0.0285(4) Uani 1 1 d . . .
C10 C 1.0733(2) 0.56338(8) 0.6325(2) 0.0342(5) Uani 1 1 d . . .
H10 H 1.1178 0.5384 0.6069 0.041 Uiso 1 1 calc R U .
C11 C 1.0814(2) 0.60971(9) 0.5927(2) 0.0386(5) Uani 1 1 d . . .
H11 H 1.1327 0.6172 0.5411 0.046 Uiso 1 1 calc R U .
C12 C 1.0134(2) 0.64441(9) 0.6299(2) 0.0429(6) Uani 1 1 d . . .
H12 H 1.0162 0.6764 0.6032 0.051 Uiso 1 1 calc R U .
C13 C 0.9408(2) 0.63270(9) 0.7061(2) 0.0406(5) Uani 1 1 d . . .
H13 H 0.8935 0.6572 0.7297 0.049 Uiso 1 1 calc R U .
C14 C 0.7655(3) 0.66550(9) 0.9136(2) 0.0444(6) Uani 1 1 d . . .
H14 H 0.8080 0.6754 0.8559 0.053 Uiso 1 1 calc R U .
C15 C 0.7135(3) 0.69989(9) 0.9707(3) 0.0482(6) Uani 1 1 d . . .
H15 H 0.7218 0.7326 0.9536 0.058 Uiso 1 1 calc R U .
C16 C 0.6493(3) 0.68627(9) 1.0528(2) 0.0444(6) Uani 1 1 d . . .
H16 H 0.6121 0.7094 1.0927 0.053 Uiso 1 1 calc R U .
C17 C 0.6401(2) 0.63825(8) 1.0760(2) 0.0380(5) Uani 1 1 d . . .
H17 H 0.5955 0.6278 1.1315 0.046 Uiso 1 1 calc R U .
C18 C 0.6966(2) 0.60560(8) 1.0174(2) 0.0299(4) Uani 1 1 d . . .
C19 C 0.69194(19) 0.55418(8) 1.0351(2) 0.0282(4) Uani 1 1 d . . .
C20 C 0.6412(2) 0.52434(8) 1.1065(2) 0.0301(4) Uani 1 1 d . . .
H20 H 0.5953 0.5330 1.1624 0.036 Uiso 1 1 calc R U .
C21 C 0.67314(19) 0.47913(8) 1.07732(19) 0.0276(4) Uani 1 1 d . . .
C22 C 0.65490(19) 0.43091(8) 1.11627(19) 0.0279(4) Uani 1 1 d . . .
C23 C 0.5880(2) 0.42065(8) 1.1992(2) 0.0317(5) Uani 1 1 d . . .
H23 H 0.5480 0.4454 1.2308 0.038 Uiso 1 1 calc R U .
C24 C 0.5798(2) 0.37390(9) 1.2355(2) 0.0367(5) Uani 1 1 d . . .
H24 H 0.5334 0.3660 1.2915 0.044 Uiso 1 1 calc R U .
C25 C 0.6402(2) 0.33923(9) 1.1888(2) 0.0381(5) Uani 1 1 d . . .
H25 H 0.6387 0.3071 1.2147 0.046 Uiso 1 1 calc R U .
C26 C 0.7030(2) 0.35147(8) 1.1039(2) 0.0361(5) Uani 1 1 d . . .
H26 H 0.7427 0.3270 1.0710 0.043 Uiso 1 1 calc R U .
C27 C 0.6486(3) 0.44272(11) 0.5809(3) 0.0311(6) Uani 0.7 1 d . . P
C28 C 0.5578(2) 0.42660(8) 0.6512(2) 0.0314(5) Uani 1 1 d . . .
C29 C 0.4287(3) 0.42457(10) 0.5607(3) 0.0272(6) Uani 0.7 1 d . . P
C30 C 0.3261(4) 0.41080(11) 0.6054(3) 0.0298(6) Uani 0.7 1 d . . P
C31 C 0.3953(2) 0.43506(8) 0.4355(2) 0.0320(5) Uani 1 1 d . . .
C32 C 0.3075(6) 0.4236(3) 0.5192(7) 0.0270(14) Uani 0.3 1 d . . P
C33 C 0.5279(6) 0.4394(2) 0.5368(6) 0.0214(12) Uani 0.3 1 d . . P
C34 C 0.6291(7) 0.4558(2) 0.4951(7) 0.0240(13) Uani 0.3 1 d . . P
C35 C 0.2844(3) 0.28917(10) 0.5708(3) 0.0484(6) Uani 1 1 d . . .
C36 C 0.3828(3) 0.30686(9) 0.5129(2) 0.0425(6) Uani 1 1 d . . .
C37 C 0.5096(3) 0.29903(9) 0.5907(2) 0.0424(6) Uani 1 1 d . . .
C38 C 0.6119(3) 0.31402(9) 0.5481(3) 0.0456(6) Uani 1 1 d . . .
C39 C 0.5397(3) 0.27573(10) 0.7104(3) 0.0504(7) Uani 1 1 d . . .

loop_
_atom_site_aniso_label
_atom_site_aniso_U_11
_atom_site_aniso_U_22
_atom_site_aniso_U_33
_atom_site_aniso_U_23
_atom_site_aniso_U_13
_atom_site_aniso_U_12
Cu1 0.02576(14) 0.02886(14) 0.03239(15) -0.00103(10) 0.01370(11) -0.00210(10)
Cu2 0.02417(14) 0.02878(14) 0.03181(15) -0.00145(10) 0.01016(11) -0.00280(10)
O3 0.0572(11) 0.0569(12) 0.0337(9) 0.0023(8) 0.0096(8) 0.0123(9)
N1 0.0292(9) 0.0323(9) 0.0304(9) 0.0007(7) 0.0110(8) 0.0011(7)
N2 0.0228(8) 0.0291(9) 0.0345(9) -0.0006(7) 0.0117(7) -0.0015(7)
N3 0.0231(8) 0.0305(9) 0.0339(9) 0.0013(7) 0.0115(7) -0.0015(7)
N4 0.0225(8) 0.0352(10) 0.0348(10) 0.0047(7) 0.0088(8) -0.0018(7)
N5 0.0337(10) 0.0308(9) 0.0312(9) -0.0024(7) 0.0077(8) -0.0033(8)
N6 0.0264(9) 0.0301(9) 0.0302(9) -0.0024(7) 0.0096(7) -0.0020(7)
N7 0.0279(9) 0.0306(9) 0.0315(9) -0.0013(7) 0.0122(8) -0.0034(7)
N8 0.0266(9) 0.0349(10) 0.0278(9) -0.0002(7) 0.0104(7) -0.0036(7)
N9 0.036(2) 0.058(2) 0.0373(19) -0.0027(15) 0.0164(18) -0.0059(16)
N10 0.0340(17) 0.0527(19) 0.0356(17) -0.0041(14) 0.0166(15) -0.0062(14)
N12 0.026(4) 0.060(5) 0.030(4) -0.004(3) 0.014(3) -0.006(3)
N13 0.037(4) 0.047(4) 0.040(4) -0.004(3) 0.019(4) -0.005(3)
N15 0.0631(17) 0.0779(19) 0.0629(17) -0.0002(14) 0.0245(14) -0.0023(14)
N16 0.0539(15) 0.0798(19) 0.0615(16) 0.0320(14) 0.0227(13) 0.0114(13)
N17 0.0664(18) 0.108(3) 0.078(2) 0.0558(19) 0.0174(16) 0.0037(17)
C1 0.0522(14) 0.0314(11) 0.0379(12) 0.0001(9) 0.0228(11) -0.0049(10)
C2 0.0634(17) 0.0308(12) 0.0391(13) 0.0026(9) 0.0209(12) 0.0009(11)
C3 0.0498(14) 0.0360(12) 0.0400(13) 0.0015(10) 0.0183(12) 0.0099(11)
C4 0.0305(11) 0.0387(12) 0.0325(11) 0.0028(9) 0.0114(9) 0.0052(9)
C5 0.0231(10) 0.0334(11) 0.0254(10) 0.0014(8) 0.0050(8) 0.0012(8)
C6 0.0209(9) 0.0337(11) 0.0270(10) -0.0001(8) 0.0059(8) 0.0019(8)
C7 0.0226(10) 0.0363(11) 0.0286(10) -0.0001(8) 0.0080(8) -0.0003(8)
C8 0.0188(9) 0.0373(11) 0.0264(10) 0.0006(8) 0.0052(8) -0.0015(8)
C9 0.0193(9) 0.0354(11) 0.0275(10) 0.0022(8) 0.0032(8) -0.0026(8)
C10 0.0286(11) 0.0426(13) 0.0310(11) 0.0032(9) 0.0093(9) -0.0017(9)
C11 0.0318(12) 0.0488(14) 0.0349(12) 0.0084(10) 0.0105(10) -0.0053(10)
C12 0.0413(13) 0.0402(13) 0.0470(14) 0.0131(11) 0.0144(11) -0.0022(10)
C13 0.0362(12) 0.0362(12) 0.0512(14) 0.0068(10) 0.0168(11) 0.0019(10)
C14 0.0603(16) 0.0332(12) 0.0420(13) -0.0037(10) 0.0200(12) -0.0046(11)
C15 0.0663(18) 0.0316(12) 0.0427(14) -0.0025(10) 0.0131(13) 0.0007(12)
C16 0.0534(16) 0.0365(13) 0.0389(13) -0.0076(10) 0.0097(12) 0.0065(11)
C17 0.0394(13) 0.0391(13) 0.0328(12) -0.0041(9) 0.0085(10) 0.0032(10)
C18 0.0256(10) 0.0334(11) 0.0249(10) -0.0033(8) 0.0008(8) -0.0003(8)
C19 0.0213(10) 0.0341(11) 0.0256(10) -0.0039(8) 0.0030(8) 0.0001(8)
C20 0.0253(10) 0.0375(11) 0.0275(10) -0.0045(8) 0.0089(8) -0.0007(8)
C21 0.0212(9) 0.0363(11) 0.0243(10) -0.0024(8) 0.0064(8) -0.0024(8)
C22 0.0212(9) 0.0378(11) 0.0227(9) -0.0024(8) 0.0045(8) -0.0028(8)
C23 0.0270(10) 0.0428(12) 0.0243(10) 0.0013(8) 0.0073(9) -0.0003(9)
C24 0.0347(12) 0.0496(14) 0.0266(11) 0.0055(9) 0.0113(9) -0.0046(10)
C25 0.0427(13) 0.0397(13) 0.0336(12) 0.0067(9) 0.0149(10) -0.0040(10)
C26 0.0404(13) 0.0349(12) 0.0367(12) 0.0025(9) 0.0178(10) -0.0006(10)
C27 0.0253(15) 0.0375(17) 0.0283(17) -0.0033(13) 0.0061(14) 0.0009(13)
C28 0.0267(10) 0.0310(11) 0.0384(12) -0.0041(9) 0.0134(9) 0.0002(8)
C29 0.0293(15) 0.0322(15) 0.0207(13) -0.0013(11) 0.0091(12) 0.0017(12)
C30 0.0325(19) 0.0329(16) 0.0238(17) -0.0054(12) 0.0091(14) -0.0022(13)
C31 0.0246(10) 0.0308(11) 0.0436(13) 0.0004(9) 0.0153(10) 0.0019(8)
C32 0.021(3) 0.038(4) 0.020(3) -0.006(3) 0.005(3) -0.001(3)
C33 0.020(3) 0.029(3) 0.013(3) -0.001(2) 0.003(2) 0.003(2)
C34 0.017(4) 0.033(4) 0.021(4) -0.008(3) 0.005(3) 0.001(3)
C35 0.0500(16) 0.0511(16) 0.0441(15) -0.0078(12) 0.0156(13) 0.0016(12)
C36 0.0536(15) 0.0339(12) 0.0391(13) -0.0071(10) 0.0142(12) 0.0067(11)
C37 0.0514(15) 0.0344(12) 0.0415(13) 0.0042(10) 0.0153(12) 0.0058(11)
C38 0.0537(16) 0.0396(13) 0.0444(14) 0.0110(11) 0.0175(13) 0.0100(12)
C39 0.0470(15) 0.0512(16) 0.0544(16) 0.0185(13) 0.0185(13) 0.0061(12)

loop_
_atom_type_symbol
_atom_type_description
_atom_type_scat_dispersion_real
_atom_type_scat_dispersion_imag
_atom_type_scat_source
C C 0.0033 0.0016
;
International Tables for Crystallography
(Vol. C, Tables 4.2.6.8 and 6.1.1.4)
;
H H 0.0000 0.0000
;
International Tables for Crystallography
(Vol. C, Table 6.1.1.4)
;
Cu Cu 0.3201 1.2651
;
International Tables for Crystallography
(Vol. C, Tables 4.2.6.8 and 6.1.1.4)
;
N N 0.0061 0.0033
;
International Tables for Crystallography
(Vol. C, Tables 4.2.6.8 and 6.1.1.4)
;
O O 0.0106 0.0060
;
International Tables for Crystallography
(Vol. C, Tables 4.2.6.8 and 6.1.1.4)
;

loop_
_geom_angle_atom_site_label_1
_geom_angle_atom_site_label_2
_geom_angle_atom_site_label_3
_geom_angle
_geom_angle_site_symmetry_1
_geom_angle_site_symmetry_3
N2 Cu1 N7 91.78(7) . .
N2 Cu1 N1 79.87(7) . .
N7 Cu1 N1 170.59(7) . .
N2 Cu1 N8 163.85(7) . .
N7 Cu1 N8 79.94(7) . .
N1 Cu1 N8 107.06(7) . .
N2 Cu1 O1 102.06(9) . .
N7 Cu1 O1 94.96(10) . .
N1 Cu1 O1 91.05(9) . .
N8 Cu1 O1 92.52(9) . .
N2 Cu1 N14 98.9(2) . .
N7 Cu1 N14 88.3(2) . .
N1 Cu1 N14 97.2(2) . .
N8 Cu1 N14 94.8(2) . .
O1 Cu1 N14 7.5(2) . .
N6 Cu2 N3 91.59(7) . .
N6 Cu2 N4 169.17(7) . .
N3 Cu2 N4 79.90(7) . .
N6 Cu2 N5 79.51(7) . .
N3 Cu2 N5 165.50(7) . .
N4 Cu2 N5 107.38(7) . .
N6 Cu2 N11 97.32(11) . 3_666
N3 Cu2 N11 99.46(11) . 3_666
N4 Cu2 N11 90.74(11) . 3_666
N5 Cu2 N11 93.06(11) . 3_666
N6 Cu2 O2 94.07(18) . 3_666
N3 Cu2 O2 93.56(18) . 3_666
N4 Cu2 O2 93.15(17) . 3_666
N5 Cu2 O2 98.43(18) . 3_666
N11 Cu2 O2 6.9(2) 3_666 3_666
C28 O1 Cu1 133.1(2) . .
C31 O2 Cu2 135.8(5) . 3_666
C1 N1 C5 117.07(19) . .
C1 N1 Cu1 129.68(16) . .
C5 N1 Cu1 113.09(14) . .
N3 N2 C6 108.56(17) . .
N3 N2 Cu1 133.36(14) . .
C6 N2 Cu1 117.81(14) . .
N2 N3 C8 108.17(17) . .
N2 N3 Cu2 133.78(13) . .
C8 N3 Cu2 117.70(15) . .
C13 N4 C9 116.71(19) . .
C13 N4 Cu2 130.35(16) . .
C9 N4 Cu2 112.70(14) . .
C14 N5 C18 117.1(2) . .
C14 N5 Cu2 129.68(17) . .
C18 N5 Cu2 113.14(14) . .
N7 N6 C19 108.42(17) . .
N7 N6 Cu2 133.37(14) . .
C19 N6 Cu2 118.18(15) . .
N6 N7 C21 108.44(17) . .
N6 N7 Cu1 133.72(14) . .
C21 N7 Cu1 117.77(14) . .
C26 N8 C22 117.09(18) . .
C26 N8 Cu1 130.33(15) . .
C22 N8 Cu1 112.51(14) . .
N13 N9 C34 84.9(9) . .
N13 N9 C27 139.0(8) . .
C34 N9 C27 55.0(5) . .
N12 N10 C30 53.5(6) . .
N12 N10 C32 26.9(6) . .
C30 N10 C32 28.1(3) . .
C31 N11 Cu2 145.2(3) . 3_666
N10 N12 C30 80.8(8) . .
N10 N12 C32 134.1(11) . .
C30 N12 C32 54.8(6) . .
N9 N13 C34 50.8(6) . .
N9 N13 C27 24.0(5) . .
C34 N13 C27 27.5(4) . .
C28 N14 Cu1 136.9(5) . .
N1 C1 C2 123.4(2) . .
N1 C1 H1 118.3 . .
C2 C1 H1 118.3 . .
C3 C2 C1 118.8(2) . .
C3 C2 H2 120.6 . .
C1 C2 H2 120.6 . .
C2 C3 C4 119.3(2) . .
C2 C3 H3 120.4 . .
C4 C3 H3 120.4 . .
C5 C4 C3 118.8(2) . .
C5 C4 H4 120.6 . .
C3 C4 H4 120.6 . .
N1 C5 C4 122.6(2) . .
N1 C5 C6 114.05(18) . .
C4 C5 C6 123.3(2) . .
N2 C6 C7 109.82(19) . .
N2 C6 C5 115.16(18) . .
C7 C6 C5 134.8(2) . .
C8 C7 C6 103.37(18) . .
C8 C7 H7 128.3 . .
C6 C7 H7 128.3 . .
N3 C8 C7 110.07(19) . .
N3 C8 C9 115.10(19) . .
C7 C8 C9 134.73(19) . .
N4 C9 C10 122.6(2) . .
N4 C9 C8 114.52(18) . .
C10 C9 C8 122.9(2) . .
C11 C10 C9 119.4(2) . .
C11 C10 H10 120.3 . .
C9 C10 H10 120.3 . .
C12 C11 C10 118.3(2) . .
C12 C11 H11 120.9 . .
C10 C11 H11 120.9 . .
C11 C12 C13 119.8(2) . .
C11 C12 H12 120.1 . .
C13 C12 H12 120.1 . .
N4 C13 C12 123.2(2) . .
N4 C13 H13 118.4 . .
C12 C13 H13 118.4 . .
N5 C14 C15 123.4(2) . .
N5 C14 H14 118.3 . .
C15 C14 H14 118.3 . .
C16 C15 C14 119.3(2) . .
C16 C15 H15 120.4 . .
C14 C15 H15 120.4 . .
C15 C16 C17 118.6(2) . .
C15 C16 H16 120.7 . .
C17 C16 H16 120.7 . .
C16 C17 C18 119.2(2) . .
C16 C17 H17 120.4 . .
C18 C17 H17 120.4 . .
N5 C18 C17 122.5(2) . .
N5 C18 C19 114.05(18) . .
C17 C18 C19 123.5(2) . .
N6 C19 C20 109.62(19) . .
N6 C19 C18 115.04(19) . .
C20 C19 C18 135.3(2) . .
C21 C20 C19 103.92(18) . .
C21 C20 H20 128.0 . .
C19 C20 H20 128.0 . .
N7 C21 C20 109.60(19) . .
N7 C21 C22 114.78(18) . .
C20 C21 C22 135.61(19) . .
N8 C22 C23 122.4(2) . .
N8 C22 C21 114.53(18) . .
C23 C22 C21 123.1(2) . .
C22 C23 C24 119.4(2) . .
C22 C23 H23 120.3 . .
C24 C23 H23 120.3 . .
C25 C24 C23 118.5(2) . .
C25 C24 H24 120.7 . .
C23 C24 H24 120.7 . .
C24 C25 C26 119.5(2) . .
C24 C25 H25 120.2 . .
C26 C25 H25 120.2 . .
N8 C26 C25 123.1(2) . .
N8 C26 H26 118.5 . .
C25 C26 H26 118.5 . .
C34 C27 N9 50.2(5) . .
C34 C27 C33 77.7(6) . .
N9 C27 C33 127.8(5) . .
C34 C27 C28 129.9(5) . .
N9 C27 C28 178.7(3) . .
C33 C27 C28 52.4(3) . .
C34 C27 N13 33.8(6) . .
N9 C27 N13 17.0(3) . .
C33 C27 N13 111.5(4) . .
C28 C27 N13 162.7(3) . .
N14 C28 O1 14.3(4) . .
N14 C28 C33 165.8(5) . .
O1 C28 C33 176.1(4) . .
N14 C28 C29 128.9(4) . .
O1 C28 C29 127.7(3) . .
C33 C28 C29 56.0(3) . .
N14 C28 C27 121.4(4) . .
O1 C28 C27 123.5(3) . .
C33 C28 C27 52.7(3) . .
C29 C28 C27 108.5(2) . .
C32 C29 C33 143.8(5) . .
C32 C29 C31 74.6(4) . .
C33 C29 C31 70.9(3) . .
C32 C29 C30 42.0(4) . .
C33 C29 C30 171.8(4) . .
C31 C29 C30 116.2(3) . .
C32 C29 C28 159.1(4) . .
C33 C29 C28 54.4(3) . .
C31 C29 C28 125.2(3) . .
C30 C29 C28 118.6(3) . .
N12 C30 C32 73.9(7) . .
N12 C30 N10 45.6(5) . .
C32 C30 N10 118.5(6) . .
N12 C30 C29 132.6(6) . .
C32 C30 C29 59.6(5) . .
N10 C30 C29 178.0(4) . .
N11 C31 O2 14.1(4) . .
N11 C31 C29 171.5(3) . .
O2 C31 C29 172.1(4) . .
N11 C31 C33 134.1(4) . .
O2 C31 C33 128.4(4) . .
C29 C31 C33 52.5(3) . .
N11 C31 C32 123.9(4) . .
O2 C31 C32 126.6(5) . .
C29 C31 C32 50.2(3) . .
C33 C31 C32 102.0(4) . .
C30 C32 N12 51.2(6) . .
C30 C32 C29 78.4(5) . .
N12 C32 C29 128.8(8) . .
C30 C32 C31 132.7(7) . .
N12 C32 C31 176.0(8) . .
C29 C32 C31 55.1(3) . .
C30 C32 N10 33.4(4) . .
N12 C32 N10 19.0(5) . .
C29 C32 N10 111.8(5) . .
C31 C32 N10 164.6(5) . .
C28 C33 C27 74.9(4) . .
C28 C33 C29 69.5(4) . .
C27 C33 C29 144.1(6) . .
C28 C33 C34 116.9(6) . .
C27 C33 C34 42.2(4) . .
C29 C33 C34 173.4(6) . .
C28 C33 C31 126.0(5) . .
C27 C33 C31 157.4(5) . .
C29 C33 C31 56.6(3) . .
C34 C33 C31 116.8(5) . .
N9 C34 C27 74.8(6) . .
N9 C34 N13 44.4(6) . .
C27 C34 N13 118.7(9) . .
N9 C34 C33 134.8(8) . .
C27 C34 C33 60.1(5) . .
N13 C34 C33 176.9(7) . .
N15 C35 C36 178.8(3) . .
O3 C36 C37 127.2(3) . .
O3 C36 C35 119.4(2) . .
C37 C36 C35 113.4(2) . .
C36 C37 C39 121.8(2) . .
C36 C37 C38 119.3(2) . .
C39 C37 C38 118.9(2) . .
N16 C38 C37 177.8(3) . .
N17 C39 C37 178.7(3) . .

loop_
_geom_bond_atom_site_label_1
_geom_bond_atom_site_label_2
_geom_bond_distance
_geom_bond_site_symmetry_2
Cu1 N2 1.9412(17) .
Cu1 N7 1.9421(18) .
Cu1 N1 2.0753(18) .
Cu1 N8 2.0789(17) .
Cu1 O1 2.325(3) .
Cu1 N14 2.332(8) .
Cu2 N6 1.9459(18) .
Cu2 N3 1.9462(18) .
Cu2 N4 2.0839(18) .
Cu2 N5 2.0896(19) .
Cu2 N11 2.286(4) 3_666
Cu2 O2 2.360(7) 3_666
O1 C28 1.231(4) .
O2 C31 1.180(7) .
O2 Cu2 2.360(7) 3_666
O3 C36 1.239(3) .
N1 C1 1.341(3) .
N1 C5 1.360(3) .
N2 N3 1.334(2) .
N2 C6 1.342(3) .
N3 C8 1.344(3) .
N4 C13 1.349(3) .
N4 C9 1.360(3) .
N5 C14 1.340(3) .
N5 C18 1.359(3) .
N6 N7 1.335(2) .
N6 C19 1.342(3) .
N7 C21 1.345(3) .
N8 C26 1.344(3) .
N8 C22 1.362(3) .
N9 N13 0.823(7) .
N9 C34 0.912(7) .
N9 C27 1.146(5) .
N10 N12 0.827(7) .
N10 C30 1.142(5) .
N10 C32 1.822(8) .
N11 C31 1.165(4) .
N11 Cu2 2.286(4) 3_666
N12 C30 0.930(8) .
N12 C32 1.147(10) .
N13 C34 1.172(11) .
N13 C27 1.848(8) .
N14 C28 1.177(8) .
N15 C35 1.131(4) .
N16 C38 1.136(3) .
N17 C39 1.129(4) .
C1 C2 1.378(3) .
C1 H1 0.9500 .
C2 C3 1.376(4) .
C2 H2 0.9500 .
C3 C4 1.382(3) .
C3 H3 0.9500 .
C4 C5 1.381(3) .
C4 H4 0.9500 .
C5 C6 1.455(3) .
C6 C7 1.391(3) .
C7 C8 1.388(3) .
C7 H7 0.9500 .
C8 C9 1.455(3) .
C9 C10 1.388(3) .
C10 C11 1.387(3) .
C10 H10 0.9500 .
C11 C12 1.372(4) .
C11 H11 0.9500 .
C12 C13 1.379(3) .
C12 H12 0.9500 .
C13 H13 0.9500 .
C14 C15 1.378(4) .
C14 H14 0.9500 .
C15 C16 1.376(4) .
C15 H15 0.9500 .
C16 C17 1.384(3) .
C16 H16 0.9500 .
C17 C18 1.384(3) .
C17 H17 0.9500 .
C18 C19 1.461(3) .
C19 C20 1.389(3) .
C20 C21 1.385(3) .
C20 H20 0.9500 .
C21 C22 1.456(3) .
C22 C23 1.383(3) .
C23 C24 1.385(3) .
C23 H23 0.9500 .
C24 C25 1.373(3) .
C24 H24 0.9500 .
C25 C26 1.382(3) .
C25 H25 0.9500 .
C26 H26 0.9500 .
C27 C34 0.973(7) .
C27 C33 1.255(7) .
C27 C28 1.524(4) .
C28 C33 1.250(6) .
C28 C29 1.440(4) .
C29 C32 1.257(7) .
C29 C33 1.274(7) .
C29 C31 1.342(4) .
C29 C30 1.427(5) .
C30 C32 0.975(8) .
C31 C33 1.518(6) .
C31 C32 1.577(7) .
C33 C34 1.415(10) .
C35 C36 1.513(4) .
C36 C37 1.390(4) .
C37 C39 1.414(4) .
C37 C38 1.419(4) .

loop_
_geom_torsion_atom_site_label_1
_geom_torsion_atom_site_label_2
_geom_torsion_atom_site_label_3
_geom_torsion_atom_site_label_4
_geom_torsion
_geom_torsion_site_symmetry_1
C6 N2 N3 C8 0.2(2) .
Cu1 N2 N3 C8 -173.48(15) .
C6 N2 N3 Cu2 173.07(15) .
Cu1 N2 N3 Cu2 -0.6(3) .
C19 N6 N7 C21 0.3(2) .
Cu2 N6 N7 C21 -177.71(15) .
C19 N6 N7 Cu1 177.20(15) .
Cu2 N6 N7 Cu1 -0.9(3) .
C32 N10 N12 C30 -14.4(9) .
C30 N10 N12 C32 14.4(9) .
C27 N9 N13 C34 -11.2(9) .
C34 N9 N13 C27 11.2(9) .
C5 N1 C1 C2 1.9(4) .
Cu1 N1 C1 C2 177.01(18) .
N1 C1 C2 C3 0.3(4) .
C1 C2 C3 C4 -1.7(4) .
C2 C3 C4 C5 0.9(4) .
C1 N1 C5 C4 -2.7(3) .
Cu1 N1 C5 C4 -178.65(16) .
C1 N1 C5 C6 174.32(19) .
Cu1 N1 C5 C6 -1.6(2) .
C3 C4 C5 N1 1.4(3) .
C3 C4 C5 C6 -175.4(2) .
N3 N2 C6 C7 0.1(2) .
Cu1 N2 C6 C7 174.90(14) .
N3 N2 C6 C5 -175.32(17) .
Cu1 N2 C6 C5 -0.5(2) .
N1 C5 C6 N2 1.4(3) .
C4 C5 C6 N2 178.45(19) .
N1 C5 C6 C7 -172.5(2) .
C4 C5 C6 C7 4.5(4) .
N2 C6 C7 C8 -0.3(2) .
C5 C6 C7 C8 173.8(2) .
N2 N3 C8 C7 -0.4(2) .
Cu2 N3 C8 C7 -174.61(14) .
N2 N3 C8 C9 176.52(17) .
Cu2 N3 C8 C9 2.3(2) .
C6 C7 C8 N3 0.4(2) .
C6 C7 C8 C9 -175.6(2) .
C13 N4 C9 C10 1.3(3) .
Cu2 N4 C9 C10 176.30(16) .
C13 N4 C9 C8 -176.53(19) .
Cu2 N4 C9 C8 -1.6(2) .
N3 C8 C9 N4 -0.4(3) .
C7 C8 C9 N4 175.6(2) .
N3 C8 C9 C10 -178.22(19) .
C7 C8 C9 C10 -2.3(4) .
N4 C9 C10 C11 0.3(3) .
C8 C9 C10 C11 177.9(2) .
C9 C10 C11 C12 -1.3(3) .
C10 C11 C12 C13 0.8(4) .
C9 N4 C13 C12 -1.9(3) .
Cu2 N4 C13 C12 -175.84(18) .
C11 C12 C13 N4 0.9(4) .
C18 N5 C14 C15 0.6(4) .
Cu2 N5 C14 C15 177.2(2) .
N5 C14 C15 C16 -1.2(4) .
C14 C15 C16 C17 0.5(4) .
C15 C16 C17 C18 0.7(4) .
C14 N5 C18 C17 0.6(3) .
Cu2 N5 C18 C17 -176.47(17) .
C14 N5 C18 C19 179.2(2) .
Cu2 N5 C18 C19 2.1(2) .
C16 C17 C18 N5 -1.3(3) .
C16 C17 C18 C19 -179.7(2) .
N7 N6 C19 C20 -0.4(2) .
Cu2 N6 C19 C20 177.98(14) .
N7 N6 C19 C18 179.63(17) .
Cu2 N6 C19 C18 -2.0(2) .
N5 C18 C19 N6 -0.2(3) .
C17 C18 C19 N6 178.3(2) .
N5 C18 C19 C20 179.8(2) .
C17 C18 C19 C20 -1.6(4) .
N6 C19 C20 C21 0.3(2) .
C18 C19 C20 C21 -179.7(2) .
N6 N7 C21 C20 -0.1(2) .
Cu1 N7 C21 C20 -177.57(14) .
N6 N7 C21 C22 -179.25(17) .
Cu1 N7 C21 C22 3.3(2) .
C19 C20 C21 N7 -0.1(2) .
C19 C20 C21 C22 178.7(2) .
C26 N8 C22 C23 -2.8(3) .
Cu1 N8 C22 C23 174.59(16) .
C26 N8 C22 C21 176.41(19) .
Cu1 N8 C22 C21 -6.2(2) .
N7 C21 C22 N8 2.2(3) .
C20 C21 C22 N8 -176.6(2) .
N7 C21 C22 C23 -178.55(19) .
C20 C21 C22 C23 2.7(4) .
N8 C22 C23 C24 1.9(3) .
C21 C22 C23 C24 -177.3(2) .
C22 C23 C24 C25 0.8(3) .
C23 C24 C25 C26 -2.3(3) .
C22 N8 C26 C25 1.2(3) .
Cu1 N8 C26 C25 -175.66(17) .
C24 C25 C26 N8 1.4(4) .
N13 N9 C27 C34 13.6(11) .
N13 N9 C27 C33 18.4(13) .
C34 N9 C27 C33 4.7(7) .
C34 N9 C27 N13 -13.6(11) .
N9 N13 C27 C34 -161.0(15) .
C34 N13 C27 N9 161.0(15) .
N9 N13 C27 C33 -164.5(11) .
C34 N13 C27 C33 -3.4(9) .
N9 N13 C27 C28 175.7(11) .
C34 N13 C27 C28 -23.3(14) .
Cu1 N14 C28 O1 86(2) .
Cu1 N14 C28 C33 -78(2) .
Cu1 N14 C28 C29 176.3(4) .
Cu1 N14 C28 C27 -17.3(10) .
Cu1 O1 C28 N14 -69.5(19) .
Cu1 O1 C28 C29 -170.2(2) .
Cu1 O1 C28 C27 16.6(5) .
C34 C27 C28 N14 -157.5(8) .
C33 C27 C28 N14 -164.3(6) .
N13 C27 C28 N14 -140.8(11) .
C34 C27 C28 O1 -174.3(6) .
C33 C27 C28 O1 178.9(5) .
N13 C27 C28 O1 -157.6(10) .
C34 C27 C28 C33 6.8(7) .
N13 C27 C28 C33 23.5(11) .
C34 C27 C28 C29 11.4(7) .
C33 C27 C28 C29 4.6(4) .
N13 C27 C28 C29 28.1(11) .
N14 C28 C29 C32 7.9(14) .
O1 C28 C29 C32 26.1(13) .
C33 C28 C29 C32 -155.5(13) .
C27 C28 C29 C32 -159.9(12) .
N14 C28 C29 C33 163.4(7) .
O1 C28 C29 C33 -178.4(5) .
C27 C28 C29 C33 -4.4(4) .
N14 C28 C29 C31 168.0(6) .
O1 C28 C29 C31 -173.8(3) .
C33 C28 C29 C31 4.6(4) .
C27 C28 C29 C31 0.2(4) .
N14 C28 C29 C30 -11.4(7) .
O1 C28 C29 C30 6.8(4) .
C33 C28 C29 C30 -174.8(5) .
C27 C28 C29 C30 -179.2(3) .
N10 N12 C30 C32 167.3(8) .
C32 N12 C30 N10 -167.3(8) .
N10 N12 C30 C29 178.7(5) .
C32 N12 C30 C29 11.3(8) .
C32 N10 C30 N12 13.9(9) .
N12 N10 C30 C32 -13.9(9) .
C32 C29 C30 N12 -12.6(8) .
C31 C29 C30 N12 -22.2(8) .
C28 C29 C30 N12 157.3(7) .
C31 C29 C30 C32 -9.6(5) .
C28 C29 C30 C32 169.9(6) .
Cu2 N11 C31 O2 -105(2) 3_666
Cu2 N11 C31 C33 -176.6(4) 3_666
Cu2 N11 C31 C32 1.5(7) 3_666
Cu2 O2 C31 N11 50.1(17) 3_666
Cu2 O2 C31 C33 169.4(5) 3_666
Cu2 O2 C31 C32 -33.7(9) 3_666
C32 C29 C31 C33 168.8(5) .
C30 C29 C31 C33 175.5(4) .
C28 C29 C31 C33 -4.0(3) .
C33 C29 C31 C32 -168.8(5) .
C30 C29 C31 C32 6.7(4) .
C28 C29 C31 C32 -172.8(5) .
N10 C30 C32 N12 10.3(7) .
C29 C30 C32 N12 -170.4(7) .
N12 C30 C32 C29 170.4(7) .
N10 C30 C32 C29 -179.4(4) .
N12 C30 C32 C31 -179.6(10) .
N10 C30 C32 C31 -169.3(6) .
C29 C30 C32 C31 10.0(6) .
N12 C30 C32 N10 -10.3(7) .
C29 C30 C32 N10 179.4(4) .
N10 N12 C32 C30 -17.5(11) .
N10 N12 C32 C29 -29.6(18) .
C30 N12 C32 C29 -12.1(8) .
C30 N12 C32 N10 17.5(11) .
C33 C29 C32 C30 -170.9(7) .
C31 C29 C32 C30 171.0(5) .
C28 C29 C32 C30 -25.7(14) .
C33 C29 C32 N12 -161.2(8) .
C31 C29 C32 N12 -179.3(10) .
C30 C29 C32 N12 9.6(7) .
C28 C29 C32 N12 -16.1(19) .
C33 C29 C32 C31 18.1(8) .
C30 C29 C32 C31 -171.0(5) .
C28 C29 C32 C31 163.3(11) .
C33 C29 C32 N10 -171.3(6) .
C31 C29 C32 N10 170.7(5) .
C30 C29 C32 N10 -0.4(2) .
C28 C29 C32 N10 -26.1(14) .
N11 C31 C32 C30 160.3(7) .
O2 C31 C32 C30 177.2(8) .
C29 C31 C32 C30 -12.0(7) .
C33 C31 C32 C30 -21.0(9) .
N11 C31 C32 C29 172.3(4) .
O2 C31 C32 C29 -170.8(5) .
C33 C31 C32 C29 -9.1(4) .
N11 C31 C32 N10 137.8(16) .
O2 C31 C32 N10 154.7(16) .
C29 C31 C32 N10 -34.6(16) .
C33 C31 C32 N10 -43.6(18) .
N12 N10 C32 C30 154.8(15) .
C30 N10 C32 N12 -154.8(15) .
N12 N10 C32 C29 155.5(15) .
C30 N10 C32 C29 0.7(4) .
N12 N10 C32 C31 -174(2) .
C30 N10 C32 C31 30.8(15) .
N14 C28 C33 C27 70(2) .
C29 C28 C33 C27 -174.7(5) .
N14 C28 C33 C29 -115(2) .
C27 C28 C33 C29 174.7(5) .
N14 C28 C33 C34 66(2) .
C29 C28 C33 C34 -178.8(7) .
C27 C28 C33 C34 -4.0(4) .
N14 C28 C33 C31 -119(2) .
C29 C28 C33 C31 -4.1(4) .
C27 C28 C33 C31 170.6(7) .
C34 C27 C33 C28 -174.6(5) .
N9 C27 C33 C28 -178.4(4) .
N13 C27 C33 C28 -172.7(3) .
C34 C27 C33 C29 176.9(10) .
N9 C27 C33 C29 173.2(7) .
C28 C27 C33 C29 -8.4(7) .
N13 C27 C33 C29 178.9(8) .
N9 C27 C33 C34 -3.7(6) .
C28 C27 C33 C34 174.6(5) .
N13 C27 C33 C34 2.0(5) .
C34 C27 C33 C31 25.5(14) .
N9 C27 C33 C31 21.8(17) .
C28 C27 C33 C31 -159.9(16) .
N13 C27 C33 C31 27.4(15) .
C32 C29 C33 C28 165.5(7) .
C31 C29 C33 C28 -176.0(4) .
C32 C29 C33 C27 174.2(8) .
C31 C29 C33 C27 -167.3(10) .
C28 C29 C33 C27 8.7(8) .
C32 C29 C33 C31 -18.5(8) .
C28 C29 C33 C31 176.0(4) .
N11 C31 C33 C28 -168.2(5) .
O2 C31 C33 C28 174.7(6) .
C29 C31 C33 C28 4.6(4) .
C32 C31 C33 C28 13.4(7) .
N11 C31 C33 C27 -12.4(17) .
O2 C31 C33 C27 -29.6(17) .
C29 C31 C33 C27 160.4(16) .
C32 C31 C33 C27 169.2(14) .
N11 C31 C33 C29 -172.8(4) .
O2 C31 C33 C29 170.0(5) .
C32 C31 C33 C29 8.8(4) .
N11 C31 C33 C34 6.5(8) .
O2 C31 C33 C34 -10.7(8) .
C29 C31 C33 C34 179.3(7) .
C32 C31 C33 C34 -171.9(5) .
N13 N9 C34 C27 -171.1(7) .
C27 N9 C34 N13 171.1(7) .
N13 N9 C34 C33 -175.7(10) .
C27 N9 C34 C33 -4.7(7) .
C33 C27 C34 N9 -176.2(6) .
C28 C27 C34 N9 178.3(4) .
N13 C27 C34 N9 7.1(6) .
N9 C27 C34 N13 -7.1(6) .
C33 C27 C34 N13 176.7(8) .
C28 C27 C34 N13 171.2(5) .
N9 C27 C34 C33 176.2(6) .
C28 C27 C34 C33 -5.5(5) .
N13 C27 C34 C33 -176.7(8) .
C27 N13 C34 N9 -9.8(8) .
N9 N13 C34 C27 9.8(8) .
C28 C33 C34 N9 11.0(12) .
C27 C33 C34 N9 5.2(8) .
C31 C33 C34 N9 -164.1(8) .
C28 C33 C34 C27 5.8(6) .
C31 C33 C34 C27 -169.3(6) .
O3 C36 C37 C39 -177.2(3) .
C35 C36 C37 C39 1.3(4) .
O3 C36 C37 C38 1.7(4) .
C35 C36 C37 C38 -179.8(2) .
